data_2012999
loop_
_publ_author_name
'Okabe, Nobuo'
'Muranishi, Yasunori'
'Wada, Yoshio'

_publ_section_title
;
 5-<i>n</i>-Butylpyridine-2-carboxylate--copper(II) and --iron(III)
 complexes
;
_journal_issue 10
_journal_name_full 'Acta Crystallographica Section C'
_journal_page_first m511
_journal_page_last m513
_journal_paper_doi 10.1107/S0108270102015615
_journal_volume 58
_journal_year 2002
_chemical_formula_iupac '[Fe (C10 H12 N O2)3]'
_chemical_formula_moiety 'C30 H36 Fe N3 O6'
_chemical_formula_sum 'C30 H36 Fe N3 O6'
_chemical_formula_weight 590.47
_space_group_IT_number 14
_symmetry_cell_setting monoclinic
_symmetry_space_group_name_Hall '-P 2yn'
_symmetry_space_group_name_H-M 'P 1 21/n 1'
_cell_angle_alpha 90
_cell_angle_beta 98.40(3)
_cell_angle_gamma 90
_cell_formula_units_Z 4
_cell_length_a 9.946(5)
_cell_length_b 22.271(5)
_cell_length_c 14.072(4)
_cell_measurement_reflns_used 24
_cell_measurement_temperature 296.2
_cell_measurement_theta_max 11.5
_cell_measurement_theta_min 10.2
_cell_volume 3083.6(19)
_computing_cell_refinement 'MSC/AFC Diffractometer Control Software'
_computing_data_collection
;
MSC/AFC Diffractometer Control Software (Molecular Structure Corporation,
Rigaku Corporation, 2000)
;
_computing_data_reduction 'TEXSAN (Molecular Structure Corporation, Rigaku Corporation, 2000)'
_computing_molecular_graphics 'ORTEPII (Johnson, 1976)'
_computing_publication_material TEXSAN
_computing_structure_refinement 'SHELXL97 (Sheldrick, 1997)'
_computing_structure_solution 'SIR92 (Altomare et al., 1999) and DIRDIF94 (Beurskens et al., 1994)'
_diffrn_measured_fraction_theta_full 1.000
_diffrn_measured_fraction_theta_max 1.000
_diffrn_measurement_device_type 'Rigaku AFC-5R'
_diffrn_measurement_method \w/2\q
_diffrn_radiation_type 'Mo K\a'
_diffrn_radiation_wavelength 0.7107
_diffrn_reflns_av_R_equivalents 0.075
_diffrn_reflns_limit_h_max 12
_diffrn_reflns_limit_h_min 0
_diffrn_reflns_limit_k_max 28
_diffrn_reflns_limit_k_min 0
_diffrn_reflns_limit_l_max 18
_diffrn_reflns_limit_l_min -18
_diffrn_reflns_number 7678
_diffrn_reflns_theta_full 27.5
_diffrn_reflns_theta_max 27.51
_diffrn_standards_decay_% 0.66
_diffrn_standards_interval_count 150
_diffrn_standards_number 3
_exptl_absorpt_coefficient_mu 0.533
_exptl_absorpt_correction_type none
_exptl_crystal_colour colourless
_exptl_crystal_density_diffrn 1.272
_exptl_crystal_density_meas ?
_exptl_crystal_density_method 'not measured'
_exptl_crystal_description prismatic
_exptl_crystal_F_000 1244.0
_exptl_crystal_size_max 0.2
_exptl_crystal_size_mid 0.1
_exptl_crystal_size_min 0.1
_refine_diff_density_max 0.50
_refine_diff_density_min -0.55
_refine_ls_extinction_expression Fc^*^=kFc[1+0.001xFc^2^\l^3^/sin(2\q)]^-1/4^
_refine_ls_extinction_method none
_refine_ls_goodness_of_fit_ref 0.925
_refine_ls_hydrogen_treatment constr
_refine_ls_number_parameters 364
_refine_ls_number_reflns 7090
_refine_ls_R_factor_gt 0.062
_refine_ls_shift/su_max <0.001
_refine_ls_structure_factor_coef Fsqd
_refine_ls_weighting_details 'w = 1/[\s^2^(Fo^2^) + (0.1P)^2^] where P=(Fo^2^+2Fc^2^)/3'
_refine_ls_weighting_scheme calc
_refine_ls_wR_factor_ref 0.225
_reflns_number_gt 2368
_reflns_number_total 7090
_reflns_threshold_expression I>2\s(I)
_cod_data_source_file ob1079.cif
_cod_data_source_block II
_cod_depositor_comments
;
The following automatic conversions were performed:

'_exptl_crystal_density_meas' value 'not measured' was changed to '?'
- the value is perceived as not measured.

Automatic conversion script
Id: cif_fix_values 3008 2015-01-20 13:52:24Z robertas 
;
_cod_original_sg_symbol_H-M 'P 21/n'
_cod_database_code 2012999
_cod_database_fobs_code 2012999

loop_
_symmetry_equiv_pos_as_xyz
x,y,z
1/2-x,1/2+y,1/2-z
-x,-y,-z
1/2+x,1/2-y,1/2+z

loop_
_atom_site_label
_atom_site_fract_x
_atom_site_fract_y
_atom_site_fract_z
_atom_site_U_iso_or_equiv
_atom_site_adp_type
_atom_site_calc_flag
_atom_site_refinement_flags
_atom_site_occupancy
_atom_site_disorder_assembly
_atom_site_disorder_group
_atom_site_type_symbol
Fe1 0.17773(7) 0.14451(4) 0.37310(6) 0.0500(3) Uani d . 1.00 . . Fe
O1 -0.1874(4) 0.1029(2) 0.2289(4) 0.092(2) Uani d . 1.00 . . O
O2 0.0284(4) 0.1301(2) 0.2696(3) 0.0620(10) Uani d . 1.00 . . O
O3 0.4686(4) 0.0223(2) 0.3490(3) 0.0790(10) Uani d . 1.00 . . O
O4 0.2871(4) 0.0705(2) 0.3868(3) 0.0564(10) Uani d . 1.00 . . O
O5 0.1690(5) 0.3184(2) 0.4514(3) 0.0830(10) Uani d . 1.00 . . O
O6 0.1352(4) 0.2308(2) 0.3748(3) 0.0580(10) Uani d . 1.00 . . O
N1 0.0275(4) 0.1051(2) 0.4506(3) 0.0500(10) Uani d . 1.00 . . N
N2 0.2962(4) 0.1736(2) 0.5060(3) 0.0510(10) Uani d . 1.00 . . N
N3 0.3114(4) 0.1585(2) 0.2712(3) 0.0500(10) Uani d . 1.00 . . N
C2 -0.0896(5) 0.0930(2) 0.3909(4) 0.0520(10) Uani d . 1.00 . . C
C3 -0.1997(6) 0.0673(3) 0.4243(5) 0.066(2) Uani d . 1.00 . . C
C4 -0.1894(6) 0.0537(3) 0.5210(5) 0.069(2) Uani d . 1.00 . . C
C5 -0.0705(7) 0.0628(3) 0.5818(5) 0.064(2) Uani d . 1.00 . . C
C6 0.0350(6) 0.0906(3) 0.5434(4) 0.061(2) Uani d . 1.00 . . C
C7 -0.0869(6) 0.1092(3) 0.2877(5) 0.060(2) Uani d . 1.00 . . C
C8 -0.0484(8) 0.0464(4) 0.6887(5) 0.088(2) Uani d . 1.00 . . C
C9 -0.1090(10) 0.0868(5) 0.7468(6) 0.144(4) Uani d . 1.00 . . C
C10 -0.084(2) 0.0699(7) 0.8565(8) 0.180(6) Uani d . 1.00 . . C
C11 -0.136(2) 0.0190(10) 0.8810(10) 0.280(10) Uani d . 1.00 . . C
C12 0.2806(5) 0.2322(3) 0.5227(4) 0.0520(10) Uani d . 1.00 . . C
C13 0.3425(6) 0.2592(3) 0.6052(4) 0.063(2) Uani d . 1.00 . . C
C14 0.4159(6) 0.2245(3) 0.6756(5) 0.069(2) Uani d . 1.00 . . C
C15 0.4326(6) 0.1635(3) 0.6593(4) 0.060(2) Uani d . 1.00 . . C
C16 0.3728(5) 0.1403(3) 0.5725(4) 0.0530(10) Uani d . 1.00 . . C
C17 0.1895(6) 0.2645(3) 0.4450(4) 0.057(2) Uani d . 1.00 . . C
C18 0.5005(7) 0.1226(3) 0.7358(5) 0.074(2) Uani d . 1.00 . . C
C19 0.3902(9) 0.0935(4) 0.7927(5) 0.106(3) Uani d . 1.00 . . C
C20 0.4459(10) 0.0578(4) 0.8748(6) 0.120(3) Uani d . 1.00 . . C
C21 0.3320(10) 0.0303(5) 0.9239(8) 0.156(4) Uani d . 1.00 . . C
C22 0.4005(5) 0.1134(3) 0.2669(4) 0.0480(10) Uani d . 1.00 . . C
C23 0.4900(6) 0.1128(3) 0.2021(4) 0.062(2) Uani d . 1.00 . . C
C24 0.4868(6) 0.1598(3) 0.1393(5) 0.069(2) Uani d . 1.00 . . C
C25 0.3972(6) 0.2069(3) 0.1410(5) 0.064(2) Uani d . 1.00 . . C
C26 0.3108(6) 0.2043(3) 0.2091(4) 0.058(2) Uani d . 1.00 . . C
C27 0.3882(6) 0.0636(3) 0.3389(4) 0.0550(10) Uani d . 1.00 . . C
C28 0.3928(9) 0.2584(4) 0.0726(6) 0.097(3) Uani d . 1.00 . . C
C29 0.3180(10) 0.2469(6) -0.0243(9) 0.160(5) Uani d . 1.00 . . C
C30 0.1800(10) 0.2404(8) -0.0288(10) 0.206(7) Uani d . 1.00 . . C
C31 0.1070(10) 0.2427(7) -0.1270(10) 0.246(8) Uani d . 1.00 . . C
H3 -0.2793 0.0594 0.3827 0.0788 Uiso calc . 1.00 . . H
H4 -0.2643 0.0380 0.5451 0.0833 Uiso calc . 1.00 . . H
H6 0.1146 0.0996 0.5843 0.0729 Uiso calc . 1.00 . . H
H8A -0.0851 0.0066 0.6961 0.1061 Uiso calc . 1.00 . . H
H8B 0.0485 0.0448 0.7111 0.1061 Uiso calc . 1.00 . . H
H9A -0.2058 0.0880 0.7251 0.1724 Uiso calc . 1.00 . . H
H9B -0.0728 0.1267 0.7390 0.1724 Uiso calc . 1.00 . . H
H10A 0.0136 0.0685 0.8772 0.2165 Uiso calc . 1.00 . . H
H10B -0.1198 0.1020 0.8919 0.2165 Uiso calc . 1.00 . . H
H11A -0.2193 0.0117 0.8394 0.4214 Uiso calc . 1.00 . . H
H11B -0.1530 0.0220 0.9463 0.4214 Uiso calc . 1.00 . . H
H11C -0.0729 -0.0127 0.8755 0.4214 Uiso calc . 1.00 . . H
H13 0.3351 0.3005 0.6136 0.0757 Uiso calc . 1.00 . . H
H14 0.4540 0.2417 0.7336 0.0827 Uiso calc . 1.00 . . H
H16 0.3861 0.1000 0.5595 0.0636 Uiso calc . 1.00 . . H
H18A 0.5660 0.1450 0.7799 0.0886 Uiso calc . 1.00 . . H
H18B 0.5487 0.0912 0.7070 0.0886 Uiso calc . 1.00 . . H
H19A 0.3356 0.1255 0.8144 0.1277 Uiso calc . 1.00 . . H
H19B 0.3304 0.0684 0.7489 0.1277 Uiso calc . 1.00 . . H
H20A 0.5034 0.0828 0.9204 0.1440 Uiso calc . 1.00 . . H
H20B 0.5016 0.0260 0.8542 0.1440 Uiso calc . 1.00 . . H
H21A 0.2903 0.0612 0.9570 0.2333 Uiso calc . 1.00 . . H
H21B 0.3701 0.0003 0.9691 0.2333 Uiso calc . 1.00 . . H
H21C 0.2656 0.0122 0.8764 0.2333 Uiso calc . 1.00 . . H
H23 0.5514 0.0814 0.2008 0.0747 Uiso calc . 1.00 . . H
H24 0.5465 0.1600 0.0942 0.0825 Uiso calc . 1.00 . . H
H26 0.2496 0.2356 0.2122 0.0697 Uiso calc . 1.00 . . H
H28A 0.3514 0.2925 0.1001 0.1169 Uiso calc . 1.00 . . H
H28B 0.4854 0.2695 0.0663 0.1169 Uiso calc . 1.00 . . H
H29A 0.3351 0.2799 -0.0659 0.1920 Uiso calc . 1.00 . . H
H29B 0.3541 0.2108 -0.0495 0.1920 Uiso calc . 1.00 . . H
H30A 0.1461 0.2719 0.0089 0.2468 Uiso calc . 1.00 . . H
H30B 0.1616 0.2022 -0.0002 0.2468 Uiso calc . 1.00 . . H
H31A 0.0153 0.2552 -0.1250 0.3685 Uiso calc . 1.00 . . H
H31B 0.1077 0.2037 -0.1553 0.3685 Uiso calc . 1.00 . . H
H31C 0.1512 0.2709 -0.1636 0.3685 Uiso calc . 1.00 . . H

loop_
_atom_site_aniso_label
_atom_site_aniso_U_11
_atom_site_aniso_U_22
_atom_site_aniso_U_33
_atom_site_aniso_U_12
_atom_site_aniso_U_13
_atom_site_aniso_U_23
Fe1 0.0417(4) 0.0603(5) 0.0485(5) -0.0039(4) 0.0085(3) 0.0002(5)
O1 0.055(3) 0.133(5) 0.082(3) -0.025(3) -0.012(3) 0.017(3)
O2 0.049(2) 0.084(3) 0.051(2) -0.009(2) 0.007(2) 0.006(2)
O3 0.070(3) 0.067(3) 0.103(4) 0.015(2) 0.025(3) 0.011(3)
O4 0.054(2) 0.055(2) 0.064(2) -0.003(2) 0.018(2) 0.000(2)
O5 0.108(4) 0.067(3) 0.071(3) 0.019(3) 0.007(3) -0.004(3)
O6 0.055(2) 0.065(3) 0.052(2) 0.013(2) 0.003(2) -0.002(2)
N1 0.044(3) 0.053(3) 0.055(3) -0.001(2) 0.010(2) 0.000(2)
N2 0.049(3) 0.053(3) 0.052(3) 0.000(2) 0.009(2) -0.005(2)
N3 0.046(2) 0.049(3) 0.057(3) -0.006(2) 0.011(2) -0.003(2)
C2 0.042(3) 0.048(3) 0.066(4) 0.001(3) 0.008(3) 0.006(3)
C3 0.054(4) 0.059(4) 0.086(5) -0.010(3) 0.016(3) 0.005(4)
C4 0.053(4) 0.065(4) 0.094(5) -0.008(3) 0.025(4) 0.009(4)
C5 0.073(4) 0.057(4) 0.064(4) -0.005(4) 0.022(3) 0.004(3)
C6 0.062(4) 0.064(4) 0.058(4) -0.004(3) 0.016(3) 0.000(3)
C7 0.054(4) 0.059(4) 0.067(4) -0.007(3) 0.008(3) 0.008(3)
C8 0.092(5) 0.098(6) 0.084(5) -0.001(4) 0.042(4) 0.009(5)
C9 0.180(10) 0.170(10) 0.082(6) 0.047(8) 0.039(7) 0.002(7)
C10 0.210(10) 0.25(2) 0.094(8) 0.050(10) 0.059(9) 0.031(10)
C11 0.21(2) 0.50(4) 0.140(10) -0.01(2) 0.060(10) 0.11(2)
C12 0.041(3) 0.060(4) 0.054(4) -0.001(3) 0.007(3) -0.003(3)
C13 0.066(4) 0.054(4) 0.069(4) 0.001(3) 0.008(3) -0.010(3)
C14 0.065(4) 0.072(5) 0.067(4) -0.005(4) 0.001(3) -0.013(4)
C15 0.053(3) 0.070(4) 0.055(4) 0.001(3) -0.003(3) -0.007(3)
C16 0.047(3) 0.046(3) 0.065(4) 0.003(3) 0.005(3) 0.003(3)
C17 0.062(4) 0.058(4) 0.053(4) 0.008(3) 0.021(3) 0.000(3)
C18 0.073(4) 0.075(5) 0.067(4) 0.002(4) -0.012(4) -0.009(4)
C19 0.134(7) 0.119(7) 0.066(5) 0.046(6) 0.015(5) 0.023(5)
C20 0.150(9) 0.095(7) 0.108(7) 0.003(6) -0.006(6) 0.016(6)
C21 0.153(10) 0.160(10) 0.170(10) -0.021(8) 0.054(8) 0.042(8)
C22 0.044(3) 0.050(3) 0.051(3) -0.007(3) 0.008(3) -0.003(3)
C23 0.050(3) 0.072(4) 0.069(4) -0.002(3) 0.021(3) -0.003(4)
C24 0.069(4) 0.082(5) 0.062(4) -0.018(4) 0.031(3) -0.004(4)
C25 0.070(4) 0.065(4) 0.060(4) -0.009(4) 0.024(3) -0.001(3)
C26 0.056(3) 0.055(4) 0.065(4) -0.003(3) 0.013(3) -0.002(3)
C27 0.051(3) 0.054(4) 0.058(4) -0.005(3) 0.003(3) -0.014(3)
C28 0.103(6) 0.106(7) 0.089(6) 0.000(5) 0.036(5) 0.029(5)
C29 0.129(10) 0.180(10) 0.170(10) 0.016(8) 0.022(9) 0.087(9)
C30 0.130(10) 0.30(2) 0.190(10) 0.040(10) 0.027(10) 0.100(10)
C31 0.22(2) 0.27(2) 0.22(2) 0.090(10) -0.040(10) 0.090(10)

loop_
_atom_type_symbol
_atom_type_description
_atom_type_scat_dispersion_real
_atom_type_scat_dispersion_imag
_atom_type_scat_source
C C 0.003 0.002
;International Tables for Crystallography
(1992, Vol. C, Tables 4.2.6.8 and 6.1.1.4)
;
H H 0.000 0.000
;International Tables for Crystallography
(1992, Vol. C, Table 6.1.1.4)
;
O O 0.011 0.006
;International Tables for Crystallography
(1992, Vol. C, Tables 4.2.6.8 and 6.1.1.4)
;
N N 0.006 0.003
;International Tables for Crystallography
(1992, Vol. C, Tables 4.2.6.8 and 6.1.1.4)
;
Fe Fe 0.346 0.844
;International Tables for Crystallography
(1992, Vol. C, Tables 4.2.6.8 and 6.1.1.4)
;

loop_
_geom_angle_atom_site_label_1
_geom_angle_atom_site_label_2
_geom_angle_atom_site_label_3
_geom_angle
_geom_angle_publ_flag
O2 Fe1 O4 106.5(2) yes
O2 Fe1 O6 91.6(2) yes
O2 Fe1 N1 78.6(2) yes
O2 Fe1 N2 163.1(2) yes
O2 Fe1 N3 90.2(2) yes
O4 Fe1 O6 158.9(2) yes
O4 Fe1 N1 91.4(2) yes
O4 Fe1 N2 86.7(2) yes
O4 Fe1 N3 78.3(2) yes
O6 Fe1 N1 103.0(2) yes
O6 Fe1 N2 77.7(2) yes
O6 Fe1 N3 91.3(2) yes
N1 Fe1 N2 90.9(2) yes
N1 Fe1 N3 162.0(2) yes
N2 Fe1 N3 103.0(2) yes
Fe1 O2 C7 120.8(4) yes
Fe1 O4 C27 120.4(4) yes
Fe1 O6 C17 120.6(4) yes
Fe1 N1 C2 111.3(4) yes
Fe1 N1 C6 130.3(4) yes
C2 N1 C6 118.4(5) no
Fe1 N2 C12 112.4(3) yes
Fe1 N2 C16 128.4(4) yes
C12 N2 C16 119.1(5) no
Fe1 N3 C22 113.8(4) yes
Fe1 N3 C26 127.5(4) yes
C22 N3 C26 118.6(5) no
N1 C2 C3 121.6(5) no
N1 C2 C7 114.5(5) no
C3 C2 C7 123.9(5) no
C2 C3 C4 118.6(5) no
C2 C3 H3 120.7 no
C4 C3 H3 120.7 no
C3 C4 C5 120.9(6) no
C3 C4 H4 119.5 no
C5 C4 H4 119.5 no
C4 C5 C6 117.0(6) no
C4 C5 C8 124.4(6) no
C6 C5 C8 118.6(5) no
N1 C6 C5 123.3(5) no
N1 C6 H6 118.4 no
C5 C6 H6 118.4 no
O1 C7 O2 125.0(6) no
O1 C7 C2 120.3(6) no
O2 C7 C2 114.7(5) no
C5 C8 C9 114.0(7) no
C5 C8 H8A 108.8 no
C5 C8 H8B 108.8 no
C9 C8 H8A 108.8 no
C9 C8 H8B 108.8 no
H8A C8 H8B 107.7 no
C8 C9 C10 113.4(9) no
C8 C9 H9A 108.9 no
C8 C9 H9B 108.9 no
C10 C9 H9A 108.9 no
C10 C9 H9B 108.9 no
H9A C9 H9B 107.7 no
C9 C10 C11 117.0(10) no
C9 C10 H10A 108.0 no
C9 C10 H10B 108.0 no
C11 C10 H10A 108.0 no
C11 C10 H10B 108.0 no
H10A C10 H10B 107.3 no
C10 C11 H11A 109.5 no
C10 C11 H11B 109.5 no
C10 C11 H11C 109.5 no
H11A C11 H11B 109.5 no
H11A C11 H11C 109.5 no
H11B C11 H11C 109.5 no
N2 C12 C13 121.8(5) no
N2 C12 C17 114.4(5) no
C13 C12 C17 123.9(6) no
C12 C13 C14 119.2(6) no
C12 C13 H13 120.4 no
C14 C13 H13 120.4 no
C13 C14 C15 119.5(6) no
C13 C14 H14 120.2 no
C15 C14 H14 120.3 no
C14 C15 C16 117.7(5) no
C14 C15 C18 121.9(5) no
C16 C15 C18 120.1(6) no
N2 C16 C15 122.6(6) no
N2 C16 H16 118.7 no
C15 C16 H16 118.7 no
O5 C17 O6 124.7(5) no
O5 C17 C12 120.4(5) no
O6 C17 C12 114.9(5) no
C15 C18 C19 109.9(5) no
C15 C18 H18A 109.7 no
C15 C18 H18B 109.7 no
C19 C18 H18A 109.7 no
C19 C18 H18B 109.7 no
H18A C18 H18B 108.2 no
C18 C19 C20 114.6(7) no
C18 C19 H19A 108.6 no
C18 C19 H19B 108.6 no
C20 C19 H19A 108.6 no
C20 C19 H19B 108.6 no
H19A C19 H19B 107.6 no
C19 C20 C21 111.0(8) no
C19 C20 H20A 109.4 no
C19 C20 H20B 109.4 no
C21 C20 H20A 109.4 no
C21 C20 H20B 109.4 no
H20A C20 H20B 108.0 no
C20 C21 H21A 109.5 no
C20 C21 H21B 109.5 no
C20 C21 H21C 109.5 no
H21A C21 H21B 109.5 no
H21A C21 H21C 109.5 no
H21B C21 H21C 109.5 no
N3 C22 C23 122.3(5) no
N3 C22 C27 113.4(5) no
C23 C22 C27 124.3(5) no
C22 C23 C24 118.0(6) no
C22 C23 H23 121.0 no
C24 C23 H23 121.0 no
C23 C24 C25 121.7(6) no
C23 C24 H24 119.2 no
C25 C24 H24 119.2 no
C24 C25 C26 116.7(6) no
C24 C25 C28 122.1(7) no
C26 C25 C28 121.2(6) no
N3 C26 C25 122.7(5) no
N3 C26 H26 118.6 no
C25 C26 H26 118.6 no
O3 C27 O4 125.1(6) no
O3 C27 C22 121.0(5) no
O4 C27 C22 113.9(5) no
C25 C28 C29 115.2(8) no
C25 C28 H28A 108.5 no
C25 C28 H28B 108.5 no
C29 C28 H28A 108.5 no
C29 C28 H28B 108.5 no
H28A C28 H28B 107.5 no
C28 C29 C30 115.0(10) no
C28 C29 H29A 108.4 no
C28 C29 H29B 108.4 no
C30 C29 H29A 108.4 no
C30 C29 H29B 108.5 no
H29A C29 H29B 107.5 no
C29 C30 C31 113.0(10) no
C29 C30 H30A 108.9 no
C29 C30 H30B 108.9 no
C31 C30 H30A 108.9 no
C31 C30 H30B 108.9 no
H30A C30 H30B 107.7 no
C30 C31 H31A 109.5 no
C30 C31 H31B 109.5 no
C30 C31 H31C 109.5 no
H31A C31 H31B 109.5 no
H31A C31 H31C 109.5 no
H31B C31 H31C 109.5 no

loop_
_geom_bond_atom_site_label_1
_geom_bond_atom_site_label_2
_geom_bond_site_symmetry_1
_geom_bond_site_symmetry_2
_geom_bond_distance
_geom_bond_publ_flag
Fe1 O2 . . 1.949(4) yes
Fe1 O4 . . 1.970(4) yes
Fe1 O6 . . 1.969(4) yes
Fe1 N1 . . 2.161(5) yes
Fe1 N2 . . 2.159(4) yes
Fe1 N3 . . 2.116(5) yes
O1 C7 . . 1.209(7) yes
O2 C7 . . 1.296(7) yes
O3 C27 . . 1.214(7) yes
O4 C27 . . 1.298(7) yes
O5 C17 . . 1.223(8) yes
O6 C17 . . 1.293(7) yes
N1 C2 . . 1.359(7) no
N1 C6 . . 1.336(8) no
N2 C12 . . 1.339(8) no
N2 C16 . . 1.341(7) no
N3 C22 . . 1.347(7) no
N3 C26 . . 1.343(8) no
C2 C3 . . 1.377(9) no
C2 C7 . . 1.501(9) no
C3 C4 . . 1.380(10) no
C3 H3 . . 0.930 no
C4 C5 . . 1.371(9) no
C4 H4 . . 0.930 no
C5 C6 . . 1.394(9) no
C5 C8 . . 1.532(9) no
C6 H6 . . 0.930 no
C8 C9 . . 1.410(10) no
C8 H8A . . 0.970 no
C8 H8B . . 0.970 no
C9 C10 . . 1.570(10) no
C9 H9A . . 0.970 no
C9 H9B . . 0.970 no
C10 C11 . . 1.30(3) no
C10 H10A . . 0.970 no
C10 H10B . . 0.970 no
C11 H11A . . 0.960 no
C11 H11B . . 0.960 no
C11 H11C . . 0.960 no
C12 C13 . . 1.372(8) no
C12 C17 . . 1.497(8) no
C13 C14 . . 1.379(9) no
C13 H13 . . 0.930 no
C14 C15 . . 1.392(10) no
C14 H14 . . 0.930 no
C15 C16 . . 1.379(8) no
C15 C18 . . 1.494(9) no
C16 H16 . . 0.930 no
C18 C19 . . 1.590(10) no
C18 H18A . . 0.970 no
C18 H18B . . 0.970 no
C19 C20 . . 1.440(10) no
C19 H19A . . 0.970 no
C19 H19B . . 0.970 no
C20 C21 . . 1.53(2) no
C20 H20A . . 0.970 no
C20 H20B . . 0.970 no
C21 H21A . . 0.960 no
C21 H21B . . 0.960 no
C21 H21C . . 0.960 no
C22 C23 . . 1.365(8) no
C22 C27 . . 1.518(8) no
C23 C24 . . 1.367(9) no
C23 H23 . . 0.930 no
C24 C25 . . 1.380(9) no
C24 H24 . . 0.930 no
C25 C26 . . 1.379(9) no
C25 C28 . . 1.490(10) no
C26 H26 . . 0.930 no
C28 C29 . . 1.480(10) no
C28 H28A . . 0.970 no
C28 H28B . . 0.970 no
C29 C30 . . 1.37(2) no
C29 H29A . . 0.970 no
C29 H29B . . 0.970 no
C30 C31 . . 1.46(2) no
C30 H30A . . 0.970 no
C30 H30B . . 0.970 no
C31 H31A . . 0.960 no
C31 H31B . . 0.960 no
C31 H31C . . 0.960 no

loop_
_geom_contact_atom_site_label_1
_geom_contact_atom_site_label_2
_geom_contact_distance
_geom_contact_site_symmetry_2
O1 C23 3.183(7) 1_455
O1 C24 3.536(8) 1_455
O1 C13 3.563(8) 4_454
O3 C3 3.463(7) 1_655
O3 C18 3.470(8) 3_656
O4 C4 3.261(8) 3_556
O4 C8 3.578(8) 3_556
O5 C24 3.452(8) 4_455
O5 C18 3.500(8) 4_454
O6 C14 3.438(7) 4_454

loop_
_geom_torsion_atom_site_label_1
_geom_torsion_atom_site_label_2
_geom_torsion_atom_site_label_3
_geom_torsion_atom_site_label_4
_geom_torsion
_geom_torsion_publ_flag
Fe1 O2 C7 O1 174.5(5) no
Fe1 O2 C7 C2 -4.8(7) no
Fe1 O4 C27 O3 172.9(4) no
Fe1 O4 C27 C22 -6.4(6) no
Fe1 O6 C17 O5 179.7(5) no
Fe1 O6 C17 C12 -1.7(7) no
Fe1 N1 C2 C3 179.6(4) no
Fe1 N1 C2 C7 0.2(6) no
Fe1 N1 C6 C5 -177.1(4) no
Fe1 N2 C12 C13 177.2(5) no
Fe1 N2 C12 C17 -2.0(6) no
Fe1 N2 C16 C15 -173.1(4) no
Fe1 N3 C22 C23 176.5(4) no
Fe1 N3 C22 C27 -2.1(5) no
Fe1 N3 C26 C25 -175.5(4) no
O1 C7 C2 N1 -176.6(6) no
O1 C7 C2 C3 4.0(9) no
O2 Fe1 O4 C27 90.9(4) no
O2 Fe1 O6 C17 167.2(4) no
O2 Fe1 N1 C2 -1.9(3) no
O2 Fe1 N1 C6 176.3(5) no
O2 Fe1 N2 C12 -51.2(8) no
O2 Fe1 N2 C16 124.5(6) no
O2 Fe1 N3 C22 -107.6(4) no
O2 Fe1 N3 C26 68.3(4) no
O2 C7 C2 N1 2.8(7) no
O2 C7 C2 C3 -176.7(5) no
O3 C27 C22 N3 -174.0(5) no
O3 C27 C22 C23 7.4(8) no
O4 Fe1 O2 C7 91.8(4) no
O4 Fe1 O6 C17 -43.0(7) no
O4 Fe1 N1 C2 -108.5(4) no
O4 Fe1 N1 C6 69.7(5) no
O4 Fe1 N2 C12 166.5(4) no
O4 Fe1 N2 C16 -17.7(5) no
O4 Fe1 N3 C22 -0.8(3) no
O4 Fe1 N3 C26 175.2(5) no
O4 C27 C22 N3 5.3(7) no
O4 C27 C22 C23 -173.2(5) no
O5 C17 C12 N2 -178.9(6) no
O5 C17 C12 C13 2.0(10) no
O6 Fe1 O2 C7 -99.1(4) no
O6 Fe1 O4 C27 -57.5(6) no
O6 Fe1 N1 C2 87.1(4) no
O6 Fe1 N1 C6 -94.6(5) no
O6 Fe1 N2 C12 0.9(4) no
O6 Fe1 N2 C16 176.6(5) no
O6 Fe1 N3 C22 160.7(3) no
O6 Fe1 N3 C26 -23.3(4) no
O6 C17 C12 N2 2.4(8) no
O6 C17 C12 C13 -176.7(6) no
N1 Fe1 O2 C7 3.8(4) no
N1 Fe1 O4 C27 169.3(4) no
N1 Fe1 O6 C17 88.5(4) no
N1 Fe1 N2 C12 -102.2(4) no
N1 Fe1 N2 C16 73.6(5) no
N1 Fe1 N3 C22 -56.7(7) no
N1 Fe1 N3 C26 119.3(6) no
N1 C2 C3 C4 -0.2(9) no
N1 C6 C5 C4 -4.0(9) no
N1 C6 C5 C8 177.9(6) no
N2 Fe1 O2 C7 -48.6(8) no
N2 Fe1 O4 C27 -99.9(4) no
N2 Fe1 O6 C17 0.5(4) no
N2 Fe1 N1 C2 164.7(4) no
N2 Fe1 N1 C6 -17.0(5) no
N2 Fe1 N3 C22 83.0(4) no
N2 Fe1 N3 C26 -101.0(4) no
N2 C12 C13 C14 -4.1(9) no
N2 C16 C15 C14 -2.5(9) no
N2 C16 C15 C18 171.5(5) no
N3 Fe1 O2 C7 169.6(4) no
N3 Fe1 O4 C27 4.2(4) no
N3 Fe1 O6 C17 -102.6(4) no
N3 Fe1 N1 C2 -54.3(7) no
N3 Fe1 N1 C6 123.9(6) no
N3 Fe1 N2 C12 89.4(4) no
N3 Fe1 N2 C16 -94.9(5) no
N3 C22 C23 C24 -0.7(8) no
N3 C26 C25 C24 -0.3(9) no
N3 C26 C25 C28 179.5(6) no
C2 N1 C6 C5 1.0(8) no
C2 C3 C4 C5 -2.9(10) no
C3 C2 N1 C6 1.2(8) no
C3 C4 C5 C6 4.8(9) no
C3 C4 C5 C8 -177.2(6) no
C4 C3 C2 C7 179.2(6) no
C4 C5 C8 C9 -76.7(10) no
C5 C8 C9 C10 -179.3(8) no
C6 N1 C2 C7 -178.3(5) no
C6 C5 C8 C9 101.2(8) no
C8 C9 C10 C11 -63.0(10) no
C12 N2 C16 C15 2.3(8) no
C12 C13 C14 C15 3.8(10) no
C13 C12 N2 C16 1.1(8) no
C13 C14 C15 C16 -0.7(9) no
C13 C14 C15 C18 -174.5(6) no
C14 C13 C12 C17 175.0(6) no
C14 C15 C18 C19 92.0(7) no
C15 C18 C19 C20 -174.1(7) no
C16 N2 C12 C17 -178.1(5) no
C16 C15 C18 C19 -81.8(7) no
C18 C19 C20 C21 -178.6(7) no
C22 N3 C26 C25 0.3(8) no
C22 C23 C24 C25 0.6(9) no
C23 C22 N3 C26 0.2(8) no
C23 C24 C25 C26 -0.1(9) no
C23 C24 C25 C28 -180.0(6) no
C24 C23 C22 C27 177.8(5) no
C24 C25 C28 C29 80.0(10) no
C25 C28 C29 C30 68.0(10) no
C26 N3 C22 C27 -178.4(5) no
C26 C25 C28 C29 -99.8(9) no
C28 C29 C30 C31 166.0(10) no
